data_4349010
loop_
_publ_author_name
'Mukherjee, Soumya'
'Lu, Jingjing'
'Velmurugan, Gunasekaran'
'Singh, Shweta'
'Rajaraman, Gopalan'
'Tang, Jinkui'
'Ghosh, Sujit K.'

_publ_section_title
;
 Influence of Tuned Linker Functionality on Modulation of Magnetic
 Properties and Relaxation Dynamics in a Family of Six Isotypic
 Ln<sub>2</sub> (Ln = Dy and Gd) Complexes.
;
_journal_issue 21
_journal_name_full 'Inorganic chemistry'
_journal_page_first 11283
_journal_page_last 11298
_journal_paper_doi 10.1021/acs.inorgchem.6b01863
_journal_volume 55
_journal_year 2016
_chemical_formula_moiety 'C46 H48 Gd2 N2 O14'
_chemical_formula_sum 'C46 H48 Gd2 N2 O14'
_chemical_formula_weight 1167.35
_chemical_name_common Compound3b
_space_group_crystal_system orthorhombic
_space_group_IT_number 61
_space_group_name_Hall '-P 2ac 2ab'
_space_group_name_H-M_alt 'P b c a'
_atom_sites_solution_hydrogens geom
_audit_creation_method SHELXL-2013
_cell_angle_alpha 90
_cell_angle_beta 90
_cell_angle_gamma 90
_cell_formula_units_Z 4
_cell_length_a 8.601(2)
_cell_length_b 20.178(4)
_cell_length_c 25.138(5)
_cell_measurement_reflns_used 4520
_cell_measurement_temperature 100(2)
_cell_measurement_theta_max 28.28
_cell_measurement_theta_min 2.70
_cell_volume 4362.7(16)
_computing_cell_refinement 'Bruker SMART'
_computing_data_collection 'Bruker SMART'
_computing_data_reduction 'Bruker SAINT'
_computing_molecular_graphics 'Bruker SHELXTL'
_computing_publication_material 'Bruker SHELXTL'
_computing_structure_refinement 'SHELXL-97 (Sheldrick, 2008)'
_computing_structure_solution 'SHELXL-97 (Sheldrick, 2008)'
_diffrn_ambient_temperature 100(2)
_diffrn_measured_fraction_theta_full 1.000
_diffrn_measured_fraction_theta_max 0.994
_diffrn_measurement_device_type graphite
_diffrn_radiation_type MoK\a
_diffrn_radiation_wavelength 0.71073
_diffrn_reflns_av_R_equivalents 0.0501
_diffrn_reflns_av_unetI/netI 0.0570
_diffrn_reflns_Laue_measured_fraction_full 1.000
_diffrn_reflns_Laue_measured_fraction_max 0.994
_diffrn_reflns_limit_h_max 11
_diffrn_reflns_limit_h_min -5
_diffrn_reflns_limit_k_max 26
_diffrn_reflns_limit_k_min -26
_diffrn_reflns_limit_l_max 33
_diffrn_reflns_limit_l_min -29
_diffrn_reflns_number 21960
_diffrn_reflns_point_group_measured_fraction_full 1.000
_diffrn_reflns_point_group_measured_fraction_max 0.994
_diffrn_reflns_theta_full 25.242
_diffrn_reflns_theta_max 28.301
_diffrn_reflns_theta_min 1.620
_diffrn_source 'fine-focus sealed tube'
_exptl_absorpt_coefficient_mu 3.085
_exptl_absorpt_correction_T_max 0.649
_exptl_absorpt_correction_T_min 0.58
_exptl_absorpt_correction_type multi-scan
_exptl_absorpt_process_details 'multi-scan absorption'
_exptl_crystal_colour red
_exptl_crystal_density_diffrn 1.774
_exptl_crystal_description needle
_exptl_crystal_F_000 2304
_exptl_crystal_size_max 0.18
_exptl_crystal_size_mid 0.16
_exptl_crystal_size_min 0.14
_refine_diff_density_max 1.078
_refine_diff_density_min -1.205
_refine_diff_density_rms 0.146
_refine_ls_extinction_coef 0.00025(8)
_refine_ls_extinction_expression Fc^*^=kFc[1+0.001xFc^2^\l^3^/sin(2\q)]^-1/4^
_refine_ls_extinction_method SHELXL
_refine_ls_goodness_of_fit_ref 0.794
_refine_ls_hydrogen_treatment constr
_refine_ls_matrix_type full
_refine_ls_number_parameters 294
_refine_ls_number_reflns 5410
_refine_ls_number_restraints 0
_refine_ls_restrained_S_all 0.794
_refine_ls_R_factor_all 0.0663
_refine_ls_R_factor_gt 0.0397
_refine_ls_shift/su_max 0.002
_refine_ls_shift/su_mean 0.000
_refine_ls_structure_factor_coef Fsqd
_refine_ls_weighting_details 'w=1/[\s^2^(Fo^2^)+(0.1000P)^2^] where P=(Fo^2^+2Fc^2^)/3'
_refine_ls_weighting_scheme calc
_refine_ls_wR_factor_gt 0.1041
_refine_ls_wR_factor_ref 0.1238
_reflns_Friedel_coverage 0.000
_reflns_number_gt 3918
_reflns_number_total 5410
_reflns_threshold_expression 'I > 2\s(I)'
_cod_data_source_file ic6b01863_si_007.cif
_cod_data_source_block Compound3b
_cod_original_cell_volume 4362.7(17)
_cod_database_code 4349010
_shelx_space_group_comment
;
The symmetry employed for this shelxl refinement is uniquely defined
by the following loop, which should always be used as a source of
symmetry information in preference to the above space-group names.
They are only intended as comments.
;
_shelxl_version_number 2013-3

loop_
_space_group_symop_operation_xyz
'x, y, z'
'x+1/2, -y+1/2, -z'
'-x, y+1/2, -z+1/2'
'-x+1/2, -y, z+1/2'
'-x, -y, -z'
'-x-1/2, y-1/2, z'
'x, -y-1/2, z-1/2'
'x-1/2, y, -z-1/2'

loop_
_atom_site_label
_atom_site_type_symbol
_atom_site_fract_x
_atom_site_fract_y
_atom_site_fract_z
_atom_site_U_iso_or_equiv
_atom_site_adp_type
_atom_site_occupancy
_atom_site_site_symmetry_order
_atom_site_calc_flag
_atom_site_refinement_flags_posn
_atom_site_refinement_flags_adp
Gd1 Gd 0.51984(3) 0.95879(2) 0.56894(2) 0.01670(10) Uani 1 1 d . .
O2 O 0.2511(4) 0.90261(15) 0.57345(12) 0.0240(8) Uani 1 1 d . .
O6 O 0.7958(4) 0.99334(15) 0.59087(12) 0.0245(8) Uani 1 1 d . .
O7 O 0.4744(4) 1.06979(16) 0.59194(14) 0.0238(8) Uani 1 1 d . .
O5 O 0.7305(5) 0.75447(16) 0.62535(14) 0.0376(10) Uani 1 1 d . .
O4 O 0.6043(5) 0.87224(15) 0.61643(12) 0.0272(8) Uani 1 1 d . .
O3 O 0.5437(4) 0.87180(15) 0.50209(14) 0.0254(8) Uani 1 1 d . .
O1 O 0.3484(4) 0.98678(14) 0.49997(11) 0.0179(7) Uani 1 1 d . .
C5 C 0.2135(7) 0.8487(2) 0.6086(2) 0.0348(13) Uani 1 1 d . .
H3 H 0.1112 0.8552 0.6229 0.052 Uiso 1 1 calc R U
H23 H 0.2877 0.8472 0.6371 0.052 Uiso 1 1 calc R U
H22 H 0.2166 0.8077 0.5892 0.052 Uiso 1 1 calc R U
C17 C 1.0063(6) 1.0694(3) 0.5651(2) 0.0293(13) Uani 1 1 d . .
H17 H 1.0600 1.0630 0.5968 0.035 Uiso 1 1 calc R U
C15 C 0.8669(8) 0.9837(3) 0.6410(2) 0.0388(14) Uani 1 1 d . .
H14 H 0.9692 0.9657 0.6360 0.058 Uiso 1 1 calc R U
H15 H 0.8056 0.9534 0.6617 0.058 Uiso 1 1 calc R U
H16 H 0.8741 1.0254 0.6592 0.058 Uiso 1 1 calc R U
N1 N 0.4260(5) 0.97426(18) 0.66384(15) 0.0212(8) Uani 1 1 d . .
C14 C 0.4492(6) 0.9378(2) 0.7057(2) 0.0239(11) Uani 1 1 d . .
H13 H 0.4126 0.9545 0.7378 0.029 Uiso 1 1 calc R U
C11 C 0.5259(6) 0.8740(2) 0.70773(18) 0.0236(10) Uani 1 1 d . .
C10 C 0.5239(7) 0.8401(3) 0.7572(2) 0.0342(13) Uani 1 1 d . .
H12 H 0.4779 0.8601 0.7866 0.041 Uiso 1 1 calc R U
C9 C 0.5880(8) 0.7791(3) 0.7622(2) 0.0369(14) Uani 1 1 d . .
H11 H 0.5851 0.7576 0.7949 0.044 Uiso 1 1 calc R U
C19 C 0.2294(7) 1.0463(2) 0.70927(19) 0.0278(11) Uani 1 1 d . .
H18 H 0.2061 1.0133 0.7338 0.033 Uiso 1 1 calc R U
C20 C 0.1510(7) 1.1071(2) 0.7115(2) 0.0322(12) Uani 1 1 d . .
H19 H 0.0739 1.1143 0.7368 0.039 Uiso 1 1 calc R U
C21 C 0.1901(7) 1.1560(3) 0.6756(2) 0.0315(12) Uani 1 1 d . .
H20 H 0.1422 1.1972 0.6780 0.038 Uiso 1 1 calc R U
C6 C 0.5381(8) 0.8013(2) 0.5052(2) 0.0401(16) Uani 1 1 d . .
H6 H 0.5612 0.7875 0.5408 0.060 Uiso 1 1 calc R U
H5 H 0.6132 0.7827 0.4812 0.060 Uiso 1 1 calc R U
H4 H 0.4360 0.7863 0.4955 0.060 Uiso 1 1 calc R U
C1 C 0.2167(6) 0.95332(19) 0.49120(17) 0.0183(9) Uani 1 1 d . .
C2 C 0.1576(6) 0.9085(2) 0.52848(19) 0.0222(10) Uani 1 1 d . .
C3 C 0.0174(6) 0.8763(2) 0.5204(2) 0.0256(11) Uani 1 1 d . .
H1 H -0.0212 0.8470 0.5457 0.031 Uiso 1 1 calc R U
C4 C -0.0642(7) 0.8884(2) 0.4739(2) 0.0331(12) Uani 1 1 d . .
H2 H -0.1597 0.8678 0.4686 0.040 Uiso 1 1 calc R U
C16 C 0.8671(6) 1.0372(2) 0.55565(18) 0.0202(10) Uani 1 1 d . .
C23 C 0.3748(6) 1.0831(2) 0.63123(17) 0.0209(10) Uani 1 1 d . .
C18 C 0.3426(6) 1.0349(2) 0.67030(18) 0.0214(10) Uani 1 1 d . .
C8 C 0.6587(7) 0.7481(2) 0.7185(2) 0.0317(12) Uani 1 1 d . .
H10 H 0.7016 0.7060 0.7222 0.038 Uiso 1 1 calc R U
C7 C 0.7735(9) 0.6865(2) 0.6268(3) 0.0470(17) Uani 1 1 d . .
H9 H 0.8664 0.6814 0.6475 0.071 Uiso 1 1 calc R U
H7 H 0.7921 0.6711 0.5912 0.071 Uiso 1 1 calc R U
H8 H 0.6910 0.6611 0.6425 0.071 Uiso 1 1 calc R U
C12 C 0.5989(6) 0.8441(2) 0.66338(19) 0.0227(10) Uani 1 1 d . .
C22 C 0.3005(7) 1.1448(2) 0.63571(19) 0.0275(11) Uani 1 1 d . .
H21 H 0.3249 1.1786 0.6119 0.033 Uiso 1 1 calc R U
C13 C 0.6646(6) 0.7798(2) 0.6705(2) 0.0271(11) Uani 1 1 d . .

loop_
_atom_site_aniso_label
_atom_site_aniso_U_11
_atom_site_aniso_U_22
_atom_site_aniso_U_33
_atom_site_aniso_U_23
_atom_site_aniso_U_13
_atom_site_aniso_U_12
Gd1 0.02188(15) 0.01490(14) 0.01333(15) 0.00037(8) 0.00020(10) -0.00120(8)
O2 0.028(2) 0.0228(16) 0.0211(16) 0.0025(13) -0.0007(16) -0.0093(15)
O6 0.0261(19) 0.0265(17) 0.0208(16) 0.0060(13) -0.0041(17) -0.0046(15)
O7 0.032(2) 0.0207(16) 0.0183(17) -0.0022(13) 0.0046(16) 0.0012(15)
O5 0.058(3) 0.0251(17) 0.0302(19) 0.0024(15) 0.002(2) 0.0210(19)
O4 0.042(2) 0.0229(16) 0.0167(15) 0.0046(13) 0.0009(18) 0.0053(17)
O3 0.038(2) 0.0145(14) 0.0235(17) 0.0006(13) 0.0031(18) 0.0036(15)
O1 0.0219(17) 0.0158(14) 0.0161(15) -0.0017(12) -0.0014(15) -0.0023(13)
C5 0.039(3) 0.034(3) 0.031(3) 0.010(2) -0.001(3) -0.015(3)
C17 0.027(3) 0.029(3) 0.032(3) -0.001(2) -0.012(3) -0.002(2)
C15 0.046(4) 0.042(3) 0.028(3) 0.013(2) -0.019(3) -0.011(3)
N1 0.026(2) 0.0221(17) 0.0155(19) 0.0005(15) -0.0004(19) -0.0013(17)
C14 0.031(3) 0.024(2) 0.017(2) -0.0027(19) -0.001(2) -0.002(2)
C11 0.037(3) 0.021(2) 0.012(2) 0.0024(18) -0.007(2) -0.002(2)
C10 0.045(4) 0.036(3) 0.022(3) 0.006(2) 0.003(3) 0.001(3)
C9 0.051(4) 0.035(3) 0.024(3) 0.011(2) -0.009(3) -0.002(3)
C19 0.036(3) 0.031(2) 0.017(2) 0.000(2) 0.002(3) -0.003(2)
C20 0.028(3) 0.035(3) 0.033(3) -0.010(2) 0.003(3) -0.001(2)
C21 0.031(3) 0.031(3) 0.032(3) -0.012(2) -0.004(3) 0.007(2)
C6 0.071(5) 0.020(2) 0.029(3) -0.001(2) -0.001(3) -0.001(3)
C1 0.023(2) 0.0144(19) 0.017(2) -0.0027(16) 0.002(2) 0.0009(19)
C2 0.025(3) 0.018(2) 0.023(2) 0.0002(19) 0.000(2) -0.0007(19)
C3 0.025(3) 0.023(2) 0.030(3) 0.001(2) 0.000(2) -0.006(2)
C4 0.025(3) 0.031(3) 0.043(3) -0.001(2) 0.003(3) -0.009(2)
C16 0.025(3) 0.015(2) 0.020(2) -0.0005(17) 0.004(2) 0.0000(19)
C23 0.029(3) 0.022(2) 0.012(2) -0.0049(17) -0.003(2) -0.004(2)
C18 0.022(2) 0.022(2) 0.020(2) -0.0046(18) -0.002(2) -0.0033(19)
C8 0.039(3) 0.023(2) 0.033(3) 0.002(2) -0.009(3) 0.001(2)
C7 0.063(5) 0.024(3) 0.055(4) 0.005(3) 0.008(4) 0.015(3)
C12 0.027(3) 0.018(2) 0.023(2) 0.0043(18) -0.002(2) -0.004(2)
C22 0.036(3) 0.022(2) 0.025(2) -0.0040(19) -0.003(3) -0.002(2)
C13 0.029(3) 0.024(2) 0.029(3) 0.000(2) -0.007(3) 0.003(2)

loop_
_atom_type_symbol
_atom_type_description
_atom_type_scat_dispersion_real
_atom_type_scat_dispersion_imag
_atom_type_scat_source
C C 0.0033 0.0016 'International Tables Vol C Tables 4.2.6.8 and 6.1.1.4'
H H 0.0000 0.0000 'International Tables Vol C Tables 4.2.6.8 and 6.1.1.4'
N N 0.0061 0.0033 'International Tables Vol C Tables 4.2.6.8 and 6.1.1.4'
O O 0.0106 0.0060 'International Tables Vol C Tables 4.2.6.8 and 6.1.1.4'
Gd Gd -0.1653 3.9035 'International Tables Vol C Tables 4.2.6.8 and 6.1.1.4'

loop_
_geom_angle_atom_site_label_1
_geom_angle_atom_site_label_2
_geom_angle_atom_site_label_3
_geom_angle
_geom_angle_site_symmetry_1
_geom_angle_site_symmetry_3
O4 Gd1 O1 127.11(13) . 5_676
O4 Gd1 O1 141.90(12) . .
O1 Gd1 O1 69.18(14) 5_676 .
O4 Gd1 O7 131.92(11) . .
O1 Gd1 O7 79.35(11) 5_676 .
O1 Gd1 O7 81.22(11) . .
O4 Gd1 O3 77.20(11) . .
O1 Gd1 O3 77.72(10) 5_676 .
O1 Gd1 O3 73.54(11) . .
O7 Gd1 O3 150.57(11) . .
O4 Gd1 O6 78.13(12) . .
O1 Gd1 O6 65.10(11) 5_676 .
O1 Gd1 O6 133.11(10) . .
O7 Gd1 O6 80.79(12) . .
O3 Gd1 O6 105.61(12) . .
O4 Gd1 N1 72.41(12) . .
O1 Gd1 N1 142.29(11) 5_676 .
O1 Gd1 N1 117.73(12) . .
O7 Gd1 N1 66.29(12) . .
O3 Gd1 N1 139.74(12) . .
O6 Gd1 N1 93.42(12) . .
O4 Gd1 O2 85.67(13) . .
O1 Gd1 O2 132.25(10) 5_676 .
O1 Gd1 O2 64.81(10) . .
O7 Gd1 O2 105.05(12) . .
O3 Gd1 O2 77.83(12) . .
O6 Gd1 O2 162.08(10) . .
N1 Gd1 O2 74.18(12) . .
O4 Gd1 Gd1 147.61(8) . 5_676
O1 Gd1 Gd1 34.61(8) 5_676 5_676
O1 Gd1 Gd1 34.58(8) . 5_676
O7 Gd1 Gd1 78.18(8) . 5_676
O3 Gd1 Gd1 72.47(8) . 5_676
O6 Gd1 Gd1 99.18(7) . 5_676
N1 Gd1 Gd1 139.73(9) . 5_676
O2 Gd1 Gd1 98.61(7) . 5_676
C2 O2 C5 115.7(4) . .
C2 O2 Gd1 116.4(3) . .
C5 O2 Gd1 124.1(3) . .
C16 O6 C15 117.6(4) . .
C16 O6 Gd1 116.6(3) . .
C15 O6 Gd1 124.1(3) . .
C23 O7 Gd1 118.8(3) . .
C13 O5 C7 116.6(4) . .
C12 O4 Gd1 143.8(3) . .
C6 O3 Gd1 132.7(3) . .
C1 O1 Gd1 121.6(3) . 5_676
C1 O1 Gd1 122.2(3) . .
Gd1 O1 Gd1 110.82(14) 5_676 .
O2 C5 H3 109.5 . .
O2 C5 H23 109.5 . .
H3 C5 H23 109.5 . .
O2 C5 H22 109.5 . .
H3 C5 H22 109.5 . .
H23 C5 H22 109.5 . .
C16 C17 C4 118.4(5) . 5_676
C16 C17 H17 120.8 . .
C4 C17 H17 120.8 5_676 .
O6 C15 H14 109.5 . .
O6 C15 H15 109.5 . .
H14 C15 H15 109.5 . .
O6 C15 H16 109.5 . .
H14 C15 H16 109.5 . .
H15 C15 H16 109.5 . .
C14 N1 C18 118.1(4) . .
C14 N1 Gd1 130.0(3) . .
C18 N1 Gd1 111.9(3) . .
N1 C14 C11 127.0(5) . .
N1 C14 H13 116.5 . .
C11 C14 H13 116.5 . .
C12 C11 C10 119.4(4) . .
C12 C11 C14 123.6(4) . .
C10 C11 C14 117.0(5) . .
C9 C10 C11 120.9(5) . .
C9 C10 H12 119.5 . .
C11 C10 H12 119.5 . .
C10 C9 C8 120.6(5) . .
C10 C9 H11 119.7 . .
C8 C9 H11 119.7 . .
C18 C19 C20 120.5(5) . .
C18 C19 H18 119.8 . .
C20 C19 H18 119.8 . .
C21 C20 C19 118.9(5) . .
C21 C20 H19 120.6 . .
C19 C20 H19 120.6 . .
C20 C21 C22 121.3(5) . .
C20 C21 H20 119.3 . .
C22 C21 H20 119.3 . .
O3 C6 H6 109.5 . .
O3 C6 H5 109.5 . .
H6 C6 H5 109.5 . .
O3 C6 H4 109.5 . .
H6 C6 H4 109.5 . .
H5 C6 H4 109.5 . .
O1 C1 C16 120.5(4) . 5_676
O1 C1 C2 121.6(4) . .
C16 C1 C2 117.9(4) 5_676 .
C3 C2 O2 125.6(4) . .
C3 C2 C1 121.5(5) . .
O2 C2 C1 112.9(4) . .
C2 C3 C4 118.8(5) . .
C2 C3 H1 120.6 . .
C4 C3 H1 120.6 . .
C3 C4 C17 121.4(5) . 5_676
C3 C4 H2 119.3 . .
C17 C4 H2 119.3 5_676 .
C17 C16 C1 121.9(4) . 5_676
C17 C16 O6 124.7(4) . .
C1 C16 O6 113.4(4) 5_676 .
O7 C23 C22 122.0(4) . .
O7 C23 C18 120.2(4) . .
C22 C23 C18 117.8(4) . .
C19 C18 C23 120.7(4) . .
C19 C18 N1 124.8(4) . .
C23 C18 N1 114.4(4) . .
C13 C8 C9 119.9(5) . .
C13 C8 H10 120.0 . .
C9 C8 H10 120.0 . .
O5 C7 H9 109.5 . .
O5 C7 H7 109.5 . .
H9 C7 H7 109.5 . .
O5 C7 H8 109.5 . .
H9 C7 H8 109.5 . .
H7 C7 H8 109.5 . .
O4 C12 C11 122.7(4) . .
O4 C12 C13 119.5(4) . .
C11 C12 C13 117.7(4) . .
C21 C22 C23 120.6(5) . .
C21 C22 H21 119.7 . .
C23 C22 H21 119.7 . .
C8 C13 O5 125.0(4) . .
C8 C13 C12 121.4(5) . .
O5 C13 C12 113.6(4) . .

loop_
_geom_bond_atom_site_label_1
_geom_bond_atom_site_label_2
_geom_bond_distance
_geom_bond_site_symmetry_2
Gd1 O4 2.237(3) .
Gd1 O1 2.343(3) 5_676
Gd1 O1 2.345(3) .
Gd1 O7 2.346(3) .
Gd1 O3 2.439(3) .
Gd1 O6 2.535(4) .
Gd1 N1 2.538(4) .
Gd1 O2 2.577(4) .
Gd1 Gd1 3.8598(8) 5_676
O2 C2 1.393(6) .
O2 C5 1.439(5) .
O6 C16 1.394(5) .
O6 C15 1.413(6) .
O7 C23 1.334(6) .
O5 C13 1.367(6) .
O5 C7 1.421(6) .
O4 C12 1.311(5) .
O3 C6 1.424(5) .
O1 C1 1.337(6) .
O1 Gd1 2.343(3) 5_676
C5 H3 0.9600 .
C5 H23 0.9600 .
C5 H22 0.9600 .
C17 C16 1.383(7) .
C17 C4 1.391(8) 5_676
C17 H17 0.9300 .
C15 H14 0.9600 .
C15 H15 0.9600 .
C15 H16 0.9600 .
N1 C14 1.299(6) .
N1 C18 1.427(6) .
C14 C11 1.448(7) .
C14 H13 0.9300 .
C11 C12 1.415(7) .
C11 C10 1.420(7) .
C10 C9 1.355(8) .
C10 H12 0.9300 .
C9 C8 1.403(8) .
C9 H11 0.9300 .
C19 C18 1.400(7) .
C19 C20 1.400(7) .
C19 H18 0.9300 .
C20 C21 1.379(7) .
C20 H19 0.9300 .
C21 C22 1.400(7) .
C21 H20 0.9300 .
C6 H6 0.9600 .
C6 H5 0.9600 .
C6 H4 0.9600 .
C1 C16 1.394(7) 5_676
C1 C2 1.398(6) .
C2 C3 1.385(7) .
C3 C4 1.385(8) .
C3 H1 0.9300 .
C4 C17 1.390(8) 5_676
C4 H2 0.9300 .
C16 C1 1.394(7) 5_676
C23 C22 1.405(6) .
C23 C18 1.411(6) .
C8 C13 1.367(7) .
C8 H10 0.9300 .
C7 H9 0.9600 .
C7 H7 0.9600 .
C7 H8 0.9600 .
C12 C13 1.426(6) .
C22 H21 0.9300 .

loop_
_geom_torsion_atom_site_label_1
_geom_torsion_atom_site_label_2
_geom_torsion_atom_site_label_3
_geom_torsion_atom_site_label_4
_geom_torsion
_geom_torsion_site_symmetry_1
_geom_torsion_site_symmetry_4
C18 N1 C14 C11 177.9(5) . .
Gd1 N1 C14 C11 -6.0(8) . .
N1 C14 C11 C12 5.1(9) . .
N1 C14 C11 C10 -173.7(5) . .
C12 C11 C10 C9 -1.3(8) . .
C14 C11 C10 C9 177.6(5) . .
C11 C10 C9 C8 0.3(9) . .
C18 C19 C20 C21 -1.7(8) . .
C19 C20 C21 C22 3.1(8) . .
Gd1 O1 C1 C16 -15.9(5) 5_676 5_676
Gd1 O1 C1 C16 -167.7(3) . 5_676
Gd1 O1 C1 C2 164.8(3) 5_676 .
Gd1 O1 C1 C2 13.0(6) . .
C5 O2 C2 C3 13.3(7) . .
Gd1 O2 C2 C3 172.4(4) . .
C5 O2 C2 C1 -168.7(4) . .
Gd1 O2 C2 C1 -9.5(5) . .
O1 C1 C2 C3 177.0(4) . .
C16 C1 C2 C3 -2.4(7) 5_676 .
O1 C1 C2 O2 -1.1(6) . .
C16 C1 C2 O2 179.5(4) 5_676 .
O2 C2 C3 C4 178.6(5) . .
C1 C2 C3 C4 0.7(7) . .
C2 C3 C4 C17 1.8(8) . 5_676
C4 C17 C16 C1 -0.9(8) 5_676 5_676
C4 C17 C16 O6 179.6(5) 5_676 .
C15 O6 C16 C17 3.4(7) . .
Gd1 O6 C16 C17 169.4(4) . .
C15 O6 C16 C1 -176.1(4) . 5_676
Gd1 O6 C16 C1 -10.1(5) . 5_676
Gd1 O7 C23 C22 -157.6(4) . .
Gd1 O7 C23 C18 23.1(6) . .
C20 C19 C18 C23 -2.8(8) . .
C20 C19 C18 N1 -178.4(5) . .
O7 C23 C18 C19 -175.0(4) . .
C22 C23 C18 C19 5.8(7) . .
O7 C23 C18 N1 1.0(6) . .
C22 C23 C18 N1 -178.2(4) . .
C14 N1 C18 C19 -28.9(7) . .
Gd1 N1 C18 C19 154.3(4) . .
C14 N1 C18 C23 155.3(5) . .
Gd1 N1 C18 C23 -21.5(5) . .
C10 C9 C8 C13 0.6(9) . .
Gd1 O4 C12 C11 -6.6(9) . .
Gd1 O4 C12 C13 171.5(4) . .
C10 C11 C12 O4 179.5(5) . .
C14 C11 C12 O4 0.7(8) . .
C10 C11 C12 C13 1.4(7) . .
C14 C11 C12 C13 -177.5(5) . .
C20 C21 C22 C23 0.0(8) . .
O7 C23 C22 C21 176.4(5) . .
C18 C23 C22 C21 -4.4(7) . .
C9 C8 C13 O5 179.9(5) . .
C9 C8 C13 C12 -0.5(8) . .
C7 O5 C13 C8 10.4(8) . .
C7 O5 C13 C12 -169.2(5) . .
O4 C12 C13 C8 -178.7(5) . .
C11 C12 C13 C8 -0.5(8) . .
O4 C12 C13 O5 0.9(7) . .
C11 C12 C13 O5 179.1(5) . .
